data_4501111
loop_
_publ_author_name
'Morrison, Christine N.'
'Powell, Annie K.'
'Kostakis, George E.'

_publ_section_title
;
 Influence of Metal Ion on Structural Motif in Coordination Polymers of
 the Pseudopeptidic Ligand Terephthaloyl-bis-beta-alaninate
;
_journal_issue 8
_journal_name_full 'Crystal Growth &amp; Design'
_journal_page_first 3653
_journal_paper_doi 10.1021/cg2007028
_journal_volume 11
_journal_year 2011
_chemical_formula_sum 'C14 H22 Ca N2 O10'
_chemical_formula_weight 418.42
_chemical_name_systematic
; 
 ? 
;
_space_group_IT_number 14
_symmetry_cell_setting monoclinic
_symmetry_space_group_name_Hall '-P 2yn'
_symmetry_space_group_name_H-M 'P 1 21/n 1'
_atom_sites_solution_hydrogens geom
_atom_sites_solution_primary direct
_atom_sites_solution_secondary difmap
_audit_creation_method SHELXL-97
_cell_angle_alpha 90.00
_cell_angle_beta 90.120(7)
_cell_angle_gamma 90.00
_cell_formula_units_Z 4
_cell_length_a 6.4339(5)
_cell_length_b 27.667(3)
_cell_length_c 9.9155(10)
_cell_measurement_reflns_used 6357
_cell_measurement_temperature 180(2)
_cell_measurement_theta_max 27.33
_cell_measurement_theta_min 1.47
_cell_volume 1765.0(3)
_computing_cell_refinement 'STOE X-AREA'
_computing_data_collection 'STOE X-AREA'
_computing_data_reduction 'STOE X-RED'
_computing_structure_refinement 'SHELXL-97 (Sheldrick, 1997)'
_computing_structure_solution 'SHELXS-97 (Sheldrick, 1990)'
_diffrn_ambient_temperature 180(2)
_diffrn_detector 'image plate ( 34 cm diameter )'
_diffrn_detector_type STOE
_diffrn_measured_fraction_theta_full 0.986
_diffrn_measured_fraction_theta_max 0.980
_diffrn_measurement_device '2-circle goniometer'
_diffrn_measurement_device_type 'STOE IPDS 2'
_diffrn_radiation_monochromator graphite
_diffrn_radiation_source 'fine-focus sealed tube'
_diffrn_radiation_type MoK\a
_diffrn_radiation_wavelength 0.71073
_diffrn_reflns_av_R_equivalents 0.0311
_diffrn_reflns_av_sigmaI/netI 0.0420
_diffrn_reflns_limit_h_max 7
_diffrn_reflns_limit_h_min -8
_diffrn_reflns_limit_k_max 34
_diffrn_reflns_limit_k_min -32
_diffrn_reflns_limit_l_max 12
_diffrn_reflns_limit_l_min -11
_diffrn_reflns_number 7599
_diffrn_reflns_theta_full 25.00
_diffrn_reflns_theta_max 26.75
_diffrn_reflns_theta_min 1.47
_exptl_absorpt_coefficient_mu 0.414
_exptl_absorpt_correction_T_max 0.9597
_exptl_absorpt_correction_T_min 0.8452
_exptl_absorpt_correction_type multi-scan
_exptl_absorpt_process_details 'XPREP in SHELXTL 6.14 (BrukerAXS Inc., 2003)'
_exptl_crystal_colour colorless
_exptl_crystal_density_diffrn 1.575
_exptl_crystal_density_method 'not measured'
_exptl_crystal_description block
_exptl_crystal_F_000 880
_exptl_crystal_size_max 0.42
_exptl_crystal_size_mid 0.22
_exptl_crystal_size_min 0.10
_refine_diff_density_max 0.219
_refine_diff_density_min -0.282
_refine_diff_density_rms 0.044
_refine_ls_extinction_method none
_refine_ls_goodness_of_fit_ref 0.976
_refine_ls_hydrogen_treatment mixed
_refine_ls_matrix_type full
_refine_ls_number_parameters 277
_refine_ls_number_reflns 3676
_refine_ls_number_restraints 11
_refine_ls_restrained_S_all 0.976
_refine_ls_R_factor_all 0.0432
_refine_ls_R_factor_gt 0.0288
_refine_ls_shift/su_max 0.001
_refine_ls_shift/su_mean 0.000
_refine_ls_structure_factor_coef Fsqd
_refine_ls_weighting_details 'calc w=1/[\s^2^(Fo^2^)+(0.0302P)^2^+0.0000P] where P=(Fo^2^+2Fc^2^)/3'
_refine_ls_weighting_scheme calc
_refine_ls_wR_factor_gt 0.0588
_refine_ls_wR_factor_ref 0.0609
_reflns_number_gt 2830
_reflns_number_total 3676
_reflns_threshold_expression >2sigma(I)
_cod_data_source_file cg2007028_si_001.cif
_cod_data_source_block 31031106a
_cod_original_sg_symbol_H-M P21/n
_cod_database_code 4501111

loop_
_symmetry_equiv_pos_as_xyz
'x, y, z'
'-x+1/2, y+1/2, -z+1/2'
'-x, -y, -z'
'x-1/2, -y-1/2, z-1/2'

loop_
_atom_site_label
_atom_site_type_symbol
_atom_site_fract_x
_atom_site_fract_y
_atom_site_fract_z
_atom_site_U_iso_or_equiv
_atom_site_adp_type
_atom_site_occupancy
_atom_site_symmetry_multiplicity
_atom_site_calc_flag
_atom_site_refinement_flags
Ca1 Ca 0.03015(5) 0.194132(10) 0.58765(3) 0.02071(8) Uani 1 1 d .
O1 O -0.66224(17) 0.16368(4) 0.98345(10) 0.0279(2) Uani 1 1 d .
O2 O -0.78444(17) 0.19532(4) 0.79320(10) 0.0276(2) Uani 1 1 d .
C1 C -0.6776(2) 0.16456(5) 0.85686(14) 0.0236(3) Uani 1 1 d .
C2 C -0.5622(3) 0.12653(6) 0.77766(15) 0.0286(4) Uani 1 1 d .
H2A H -0.5151 0.1409 0.6916 0.034 Uiso 1 1 calc R
H2B H -0.6599 0.1000 0.7555 0.034 Uiso 1 1 calc R
C3 C -0.3749(2) 0.10522(5) 0.85008(15) 0.0239(3) Uani 1 1 d .
H3A H -0.2713 0.1309 0.8673 0.029 Uiso 1 1 calc R
H3B H -0.4187 0.0917 0.9380 0.029 Uiso 1 1 calc R
N1 N -0.2815(2) 0.06726(4) 0.76859(12) 0.0234(3) Uani 1 1 d D
H1N H -0.332(3) 0.0399(6) 0.7778(17) 0.028 Uiso 1 1 d D
C4 C -0.1397(2) 0.07655(5) 0.67541(14) 0.0218(3) Uani 1 1 d .
O3 O -0.06632(18) 0.11781(4) 0.65963(10) 0.0272(2) Uani 1 1 d .
C5 C -0.0683(2) 0.03604(5) 0.58749(14) 0.0222(3) Uani 1 1 d .
C6 C 0.1246(3) 0.03959(5) 0.52680(15) 0.0250(3) Uani 1 1 d .
H6A H 0.2103 0.0668 0.5449 0.030 Uiso 1 1 calc R
C7 C 0.1939(3) 0.00392(5) 0.43988(15) 0.0255(3) Uani 1 1 d .
H7A H 0.3267 0.0066 0.3989 0.031 Uiso 1 1 calc R
O4 O 0.36305(18) 0.17368(4) 0.48414(10) 0.0286(2) Uani 1 1 d .
O5 O 0.10046(18) 0.14628(4) 0.36370(11) 0.0301(3) Uani 1 1 d .
C8 C 0.2931(2) 0.15052(5) 0.38392(14) 0.0244(3) Uani 1 1 d .
C9 C 0.4465(3) 0.12810(6) 0.28805(15) 0.0317(4) Uani 1 1 d .
H9A H 0.5109 0.1539 0.2329 0.038 Uiso 1 1 calc R
H9B H 0.3717 0.1060 0.2262 0.038 Uiso 1 1 calc R
C10 C 0.6168(2) 0.10005(6) 0.36094(15) 0.0246(3) Uani 1 1 d .
H10A H 0.6929 0.1222 0.4220 0.029 Uiso 1 1 calc R
H10B H 0.5527 0.0744 0.4167 0.029 Uiso 1 1 calc R
N2 N 0.7625(2) 0.07823(5) 0.26710(13) 0.0251(3) Uani 1 1 d D
H2N H 0.888(3) 0.0891(6) 0.2670(17) 0.030 Uiso 1 1 d D
C11 C 0.7121(2) 0.03883(5) 0.19571(14) 0.0237(3) Uani 1 1 d .
O6 O 0.54096(18) 0.01904(4) 0.20883(11) 0.0322(3) Uani 1 1 d .
C12 C 0.8660(2) 0.01984(5) 0.09612(14) 0.0230(3) Uani 1 1 d .
C13 C 1.0465(3) 0.04383(6) 0.06004(17) 0.0325(4) Uani 1 1 d .
H13A H 1.0790 0.0741 0.1000 0.039 Uiso 1 1 calc R
C14 C 1.1790(3) 0.02388(6) -0.03371(17) 0.0325(4) Uani 1 1 d D
H14A H 1.303(3) 0.0394(6) -0.0554(18) 0.039 Uiso 1 1 d D
O7 O 0.1565(2) 0.27156(4) 0.52453(11) 0.0281(2) Uani 1 1 d D
H71 H 0.071(3) 0.2945(7) 0.5213(18) 0.034 Uiso 1 1 d D
H72 H 0.272(3) 0.2831(6) 0.5631(17) 0.034 Uiso 1 1 d D
O8 O -0.25456(19) 0.21803(4) 0.44559(12) 0.0286(3) Uani 1 1 d D
H81 H -0.375(3) 0.2056(6) 0.4541(18) 0.034 Uiso 1 1 d D
H82 H -0.267(3) 0.2425(7) 0.3984(18) 0.034 Uiso 1 1 d D
O9 O -0.2210(2) 0.22883(5) 0.73685(12) 0.0361(3) Uani 1 1 d D
H91 H -0.312(3) 0.2467(7) 0.705(2) 0.043 Uiso 1 1 d D
H92 H -0.230(3) 0.2283(7) 0.8195(19) 0.043 Uiso 1 1 d D
O10 O 0.01513(19) 0.19831(4) 0.13078(12) 0.0317(3) Uani 1 1 d D
H101 H 0.113(3) 0.1863(6) 0.0766(18) 0.038 Uiso 1 1 d D
H102 H 0.022(3) 0.1817(7) 0.1990(19) 0.038 Uiso 1 1 d D

loop_
_atom_site_aniso_label
_atom_site_aniso_U_11
_atom_site_aniso_U_22
_atom_site_aniso_U_33
_atom_site_aniso_U_23
_atom_site_aniso_U_13
_atom_site_aniso_U_12
Ca1 0.01970(16) 0.02076(15) 0.02169(14) 0.00012(12) 0.00149(10) 0.00009(13)
O1 0.0291(6) 0.0327(6) 0.0218(5) -0.0019(4) 0.0004(4) 0.0063(5)
O2 0.0300(6) 0.0264(5) 0.0265(5) -0.0034(4) -0.0048(5) 0.0064(5)
C1 0.0220(8) 0.0235(7) 0.0255(7) -0.0013(6) -0.0001(6) -0.0017(6)
C2 0.0313(10) 0.0302(8) 0.0244(7) -0.0028(6) 0.0007(6) 0.0059(7)
C3 0.0240(9) 0.0231(7) 0.0246(7) -0.0027(6) 0.0048(6) 0.0022(6)
N1 0.0257(7) 0.0178(6) 0.0268(6) -0.0021(5) 0.0065(5) -0.0002(5)
C4 0.0210(8) 0.0222(7) 0.0221(7) 0.0005(6) -0.0013(6) 0.0012(6)
O3 0.0303(7) 0.0210(5) 0.0303(5) -0.0017(4) 0.0067(5) -0.0034(4)
C5 0.0231(8) 0.0206(7) 0.0229(7) 0.0016(5) -0.0003(6) 0.0017(6)
C6 0.0246(9) 0.0232(7) 0.0272(7) -0.0026(6) 0.0033(6) -0.0040(6)
C7 0.0232(8) 0.0254(8) 0.0281(8) -0.0011(6) 0.0052(6) -0.0012(6)
O4 0.0238(6) 0.0350(6) 0.0268(5) -0.0035(4) 0.0027(4) 0.0016(5)
O5 0.0223(6) 0.0372(6) 0.0307(6) 0.0015(5) 0.0006(5) 0.0013(5)
C8 0.0245(9) 0.0257(8) 0.0231(7) 0.0051(6) 0.0013(6) 0.0039(6)
C9 0.0284(9) 0.0435(10) 0.0232(7) -0.0025(7) 0.0003(6) 0.0105(8)
C10 0.0215(8) 0.0282(8) 0.0240(7) -0.0036(6) 0.0018(6) 0.0013(6)
N2 0.0185(7) 0.0277(7) 0.0292(7) -0.0063(5) 0.0048(5) -0.0013(5)
C11 0.0215(8) 0.0251(8) 0.0246(7) 0.0006(6) 0.0020(6) 0.0005(6)
O6 0.0252(6) 0.0354(6) 0.0360(6) -0.0082(5) 0.0102(5) -0.0072(5)
C12 0.0204(8) 0.0253(7) 0.0234(7) 0.0003(6) 0.0018(6) 0.0011(6)
C13 0.0298(10) 0.0287(8) 0.0390(9) -0.0119(7) 0.0094(7) -0.0073(7)
C14 0.0270(9) 0.0321(9) 0.0385(9) -0.0086(7) 0.0110(7) -0.0076(7)
O7 0.0254(6) 0.0248(6) 0.0341(6) 0.0015(5) -0.0033(5) -0.0028(5)
O8 0.0250(6) 0.0263(6) 0.0347(6) 0.0053(5) -0.0043(5) -0.0020(5)
O9 0.0371(8) 0.0454(7) 0.0258(6) 0.0024(5) 0.0047(5) 0.0172(6)
O10 0.0278(7) 0.0386(7) 0.0287(6) 0.0049(5) 0.0033(5) 0.0057(5)

loop_
_atom_type_symbol
_atom_type_description
_atom_type_scat_dispersion_real
_atom_type_scat_dispersion_imag
_atom_type_scat_source
C C 0.0033 0.0016 'International Tables Vol C Tables 4.2.6.8 and 6.1.1.4'
H H 0.0000 0.0000 'International Tables Vol C Tables 4.2.6.8 and 6.1.1.4'
N N 0.0061 0.0033 'International Tables Vol C Tables 4.2.6.8 and 6.1.1.4'
O O 0.0106 0.0060 'International Tables Vol C Tables 4.2.6.8 and 6.1.1.4'
Ca Ca 0.2262 0.3064 'International Tables Vol C Tables 4.2.6.8 and 6.1.1.4'

loop_
_geom_angle_atom_site_label_1
_geom_angle_atom_site_label_2
_geom_angle_atom_site_label_3
_geom_angle
_geom_angle_site_symmetry_1
_geom_angle_site_symmetry_3
O3 Ca1 O2 83.21(4) . 1_655
O3 Ca1 O7 175.01(4) . .
O2 Ca1 O7 92.43(4) 1_655 .
O3 Ca1 O9 89.62(4) . .
O2 Ca1 O9 78.54(4) 1_655 .
O7 Ca1 O9 91.89(5) . .
O3 Ca1 O8 103.14(4) . .
O2 Ca1 O8 152.44(4) 1_655 .
O7 Ca1 O8 81.84(4) . .
O9 Ca1 O8 74.75(4) . .
O3 Ca1 O4 98.86(4) . .
O2 Ca1 O4 85.64(4) 1_655 .
O7 Ca1 O4 78.32(4) . .
O9 Ca1 O4 161.06(4) . .
O8 Ca1 O4 119.06(4) . .
O3 Ca1 O5 81.23(4) . .
O2 Ca1 O5 130.54(4) 1_655 .
O7 Ca1 O5 99.92(4) . .
O9 Ca1 O5 147.41(4) . .
O8 Ca1 O5 77.01(4) . .
O4 Ca1 O5 51.33(4) . .
O3 Ca1 C8 89.56(4) . .
O2 Ca1 C8 108.23(4) 1_655 .
O7 Ca1 C8 89.50(4) . .
O9 Ca1 C8 173.03(4) . .
O8 Ca1 C8 98.71(4) . .
O4 Ca1 C8 25.58(4) . .
O5 Ca1 C8 25.76(4) . .
C1 O2 Ca1 134.13(9) . 1_455
O1 C1 O2 123.59(14) . .
O1 C1 C2 117.87(13) . .
O2 C1 C2 118.54(13) . .
C1 C2 C3 114.51(12) . .
C1 C2 H2A 108.6 . .
C3 C2 H2A 108.6 . .
C1 C2 H2B 108.6 . .
C3 C2 H2B 108.6 . .
H2A C2 H2B 107.6 . .
N1 C3 C2 110.22(12) . .
N1 C3 H3A 109.6 . .
C2 C3 H3A 109.6 . .
N1 C3 H3B 109.6 . .
C2 C3 H3B 109.6 . .
H3A C3 H3B 108.1 . .
C4 N1 C3 122.20(13) . .
C4 N1 H1N 121.7(13) . .
C3 N1 H1N 115.8(13) . .
O3 C4 N1 121.83(13) . .
O3 C4 C5 119.82(14) . .
N1 C4 C5 118.35(13) . .
C4 O3 Ca1 167.73(10) . .
C6 C5 C7 119.43(14) . 3_556
C6 C5 C4 118.56(13) . .
C7 C5 C4 121.95(14) 3_556 .
C5 C6 C7 120.68(14) . .
C5 C6 H6A 119.7 . .
C7 C6 H6A 119.7 . .
C6 C7 C5 119.89(15) . 3_556
C6 C7 H7A 120.1 . .
C5 C7 H7A 120.1 3_556 .
C8 O4 Ca1 97.86(9) . .
C8 O5 Ca1 89.41(9) . .
O5 C8 O4 121.35(14) . .
O5 C8 C9 120.45(13) . .
O4 C8 C9 118.20(14) . .
O5 C8 Ca1 64.83(8) . .
O4 C8 Ca1 56.56(8) . .
C9 C8 Ca1 174.44(10) . .
C8 C9 C10 112.46(12) . .
C8 C9 H9A 109.1 . .
C10 C9 H9A 109.1 . .
C8 C9 H9B 109.1 . .
C10 C9 H9B 109.1 . .
H9A C9 H9B 107.8 . .
N2 C10 C9 111.84(12) . .
N2 C10 H10A 109.2 . .
C9 C10 H10A 109.2 . .
N2 C10 H10B 109.2 . .
C9 C10 H10B 109.2 . .
H10A C10 H10B 107.9 . .
C11 N2 C10 121.36(14) . .
C11 N2 H2N 120.6(12) . .
C10 N2 H2N 117.5(12) . .
O6 C11 N2 121.31(15) . .
O6 C11 C12 120.33(13) . .
N2 C11 C12 118.34(14) . .
C13 C12 C14 118.44(15) . 3_755
C13 C12 C11 124.00(14) . .
C14 C12 C11 117.53(14) 3_755 .
C14 C13 C12 120.18(15) . .
C14 C13 H13A 119.9 . .
C12 C13 H13A 119.9 . .
C13 C14 C12 121.36(16) . 3_755
C13 C14 H14A 120.2(12) . .
C12 C14 H14A 118.4(12) 3_755 .
Ca1 O7 H71 117.9(14) . .
Ca1 O7 H72 119.6(11) . .
H71 O7 H72 106.7(17) . .
Ca1 O8 H81 121.7(12) . .
Ca1 O8 H82 129.0(13) . .
H81 O8 H82 107.3(18) . .
Ca1 O9 H91 118.7(15) . .
Ca1 O9 H92 131.3(15) . .
H91 O9 H92 110(2) . .
H101 O10 H102 104.7(18) . .

loop_
_geom_bond_atom_site_label_1
_geom_bond_atom_site_label_2
_geom_bond_distance
_geom_bond_site_symmetry_2
Ca1 O3 2.3141(11) .
Ca1 O2 2.3597(10) 1_655
Ca1 O7 2.3755(11) .
Ca1 O9 2.3940(13) .
Ca1 O8 2.4012(11) .
Ca1 O4 2.4435(12) .
Ca1 O5 2.6254(12) .
Ca1 C8 2.9006(16) .
O1 C1 1.2591(18) .
O2 C1 1.2622(18) .
O2 Ca1 2.3597(10) 1_455
C1 C2 1.509(2) .
C2 C3 1.520(2) .
C2 H2A 0.9900 .
C2 H2B 0.9900 .
C3 N1 1.4558(19) .
C3 H3A 0.9900 .
C3 H3B 0.9900 .
N1 C4 1.325(2) .
N1 H1N 0.829(17) .
C4 O3 1.2455(17) .
C4 C5 1.493(2) .
C5 C6 1.384(2) .
C5 C7 1.395(2) 3_556
C6 C7 1.385(2) .
C6 H6A 0.9500 .
C7 C5 1.395(2) 3_556
C7 H7A 0.9500 .
O4 C8 1.2643(18) .
O5 C8 1.2607(19) .
C8 C9 1.505(2) .
C9 C10 1.524(2) .
C9 H9A 0.9900 .
C9 H9B 0.9900 .
C10 N2 1.454(2) .
C10 H10A 0.9900 .
C10 H10B 0.9900 .
N2 C11 1.3395(19) .
N2 H2N 0.861(17) .
C11 O6 1.2366(19) .
C11 C12 1.495(2) .
C12 C13 1.385(2) .
C12 C14 1.389(2) 3_755
C13 C14 1.378(2) .
C13 H13A 0.9500 .
C14 C12 1.389(2) 3_755
C14 H14A 0.934(15) .
O7 H71 0.839(18) .
O7 H72 0.894(18) .
O8 H81 0.854(19) .
O8 H82 0.826(18) .
O9 H91 0.827(19) .
O9 H92 0.822(19) .
O10 H101 0.89(2) .
O10 H102 0.819(18) .

loop_
_geom_hbond_atom_site_label_D
_geom_hbond_atom_site_label_H
_geom_hbond_atom_site_label_A
_geom_hbond_distance_DH
_geom_hbond_distance_HA
_geom_hbond_distance_DA
_geom_hbond_angle_DHA
_geom_hbond_site_symmetry_A
O7 H71 O1 0.839(18) 1.932(19) 2.7528(16) 165.4(17) 4_665
O7 H72 O10 0.894(18) 1.777(18) 2.6684(16) 174.4(18) 4_666
O8 H81 O4 0.854(19) 1.924(19) 2.7764(17) 174.9(18) 1_455
O8 H82 O2 0.826(18) 2.015(18) 2.8401(15) 175.9(17) 4_665
O9 H91 O10 0.827(19) 2.024(19) 2.8363(17) 167(2) 4_566
O9 H92 O7 0.822(19) 2.16(2) 2.9610(17) 164(2) 4_566
O10 H101 O1 0.89(2) 1.83(2) 2.7154(17) 172.4(18) 1_654
O10 H102 O5 0.819(18) 1.970(18) 2.7753(16) 168(2) .
N1 H1N O6 0.829(17) 2.118(17) 2.9223(17) 163.6(17) 3_556
N2 H2N O5 0.861(17) 2.300(17) 3.0299(17) 142.8(16) 1_655
